data_7213012
loop_
_publ_author_name
'Betts, Michael J.'
'Pritchard, Robin G.'
'Schofield, Anthony'
'Stoodley, Richard J.'
'Vohra, Shaheen'

_publ_section_title
;
 &#x2018;Hidden&#x2019; axial chirality as a stereodirecting element in
 reactions involving enol(ate) intermediates. Part 2.&#x2020; Cyclisation
 reactions of methyl (4R)-3-(2-diazo-3-oxobutanoyl)-1,1-dioxo-1\l6,3- (and
 1-oxo-1\l4,3-) thiazolidine-4-carboxylates
;
_journal_issue 8
_journal_name_full 'Journal of the Chemical Society, Perkin Transactions 1'
_journal_page_first 1067
_journal_paper_doi 10.1039/a900280d
_journal_year 1999
_chemical_formula_sum 'C7 H9 N3 O6 S'
_chemical_formula_weight 263.23
_chemical_name_systematic
; 
 ? 
;
_space_group_IT_number 4
_symmetry_cell_setting monoclinic
_symmetry_space_group_name_Hall 'P 2yb'
_symmetry_space_group_name_H-M 'P 1 21 1'
_atom_sites_solution_hydrogens geom
_atom_sites_solution_primary direct
_atom_sites_solution_secondary difmap
_audit_creation_method SHELXL-97
_cell_angle_alpha 90.00
_cell_angle_beta 107.90(2)
_cell_angle_gamma 90.00
_cell_formula_units_Z 4
_cell_length_a 13.322(5)
_cell_length_b 6.274(2)
_cell_length_c 13.281(5)
_cell_measurement_temperature 296(2)
_cell_volume 1056.3(7)
_computing_structure_refinement 'SHELXL-97 (Sheldrick, 1997)'
_computing_structure_solution 'SHELXS-97 (Sheldrick, 1990)'
_diffrn_ambient_temperature 296(2)
_diffrn_measured_fraction_theta_full 0.961
_diffrn_measured_fraction_theta_max 0.961
_diffrn_radiation_monochromator graphite
_diffrn_radiation_source 'fine-focus sealed tube'
_diffrn_radiation_type MoK\a
_diffrn_radiation_wavelength 0.71069
_diffrn_reflns_av_R_equivalents 0.0647
_diffrn_reflns_av_sigmaI/netI 0.1362
_diffrn_reflns_limit_h_max 13
_diffrn_reflns_limit_h_min 0
_diffrn_reflns_limit_k_max 7
_diffrn_reflns_limit_k_min 0
_diffrn_reflns_limit_l_max 15
_diffrn_reflns_limit_l_min -15
_diffrn_reflns_number 2066
_diffrn_reflns_theta_full 24.99
_diffrn_reflns_theta_max 24.99
_diffrn_reflns_theta_min 1.61
_exptl_absorpt_coefficient_mu 0.330
_exptl_absorpt_correction_T_max 0.9521
_exptl_absorpt_correction_T_min 0.8793
_exptl_absorpt_correction_type Psi-scans
_exptl_crystal_colour colourless
_exptl_crystal_density_diffrn 1.655
_exptl_crystal_density_method 'not measured'
_exptl_crystal_description needle
_exptl_crystal_F_000 544
_exptl_crystal_size_max 0.40
_exptl_crystal_size_mid 0.15
_exptl_crystal_size_min 0.15
_refine_diff_density_max 0.287
_refine_diff_density_min -0.335
_refine_diff_density_rms 0.072
_refine_ls_abs_structure_details 'Flack H D (1983), Acta Cryst. A39, 876-881'
_refine_ls_abs_structure_Flack 0.2(2)
_refine_ls_extinction_coef 0.007(3)
_refine_ls_extinction_expression Fc^*^=kFc[1+0.001xFc^2^\l^3^/sin(2\q)]^-1/4^
_refine_ls_extinction_method SHELXL
_refine_ls_goodness_of_fit_ref 0.981
_refine_ls_hydrogen_treatment mixed
_refine_ls_matrix_type full
_refine_ls_number_parameters 325
_refine_ls_number_reflns 1974
_refine_ls_number_restraints 1
_refine_ls_restrained_S_all 0.981
_refine_ls_R_factor_all 0.1352
_refine_ls_R_factor_gt 0.0414
_refine_ls_shift/su_max 0.004
_refine_ls_shift/su_mean 0.000
_refine_ls_structure_factor_coef Fsqd
_refine_ls_weighting_details 'w=1/[\s^2^(Fo^2^)+(0.0482P)^2^+0.0000P] where P=(Fo^2^+2Fc^2^)/3'
_refine_ls_weighting_scheme calc
_refine_ls_wR_factor_gt 0.0953
_refine_ls_wR_factor_ref 0.1250
_reflns_number_gt 1016
_reflns_number_total 1974
_reflns_threshold_expression >2sigma(I)
_cod_data_source_file 900280dsup1.cif
_cod_data_source_block r2
_cod_depositor_comments
;
The following automatic conversions were performed:

'_refine_ls_weighting_scheme' value 'calc
w=1/[\s^2^(Fo^2^)+(0.0482P)^2^+0.0000P] where P=(Fo^2^+2Fc^2^)/3' was
changed to 'calc'. New tag '_refine_ls_weighting_details' was
created. The value of the new tag was set to
'w=1/[\s^2^(Fo^2^)+(0.0482P)^2^+0.0000P] where P=(Fo^2^+2Fc^2^)/3'.

Automatic conversion script
Id: cif_fix_values 3143 2015-03-26 13:38:13Z robertas 
;
_cod_original_cell_volume 1056.2(7)
_cod_original_sg_symbol_H-M 'P 2(1)'
_cod_database_code 7213012

loop_
_symmetry_equiv_pos_as_xyz
'x, y, z'
'-x, y+1/2, -z'

loop_
_atom_site_label
_atom_site_type_symbol
_atom_site_fract_x
_atom_site_fract_y
_atom_site_fract_z
_atom_site_U_iso_or_equiv
_atom_site_adp_type
_atom_site_occupancy
_atom_site_calc_flag
_atom_site_refinement_flags
N1 N 0.3515(5) 0.3944(12) 1.0557(5) 0.0328(17) Uani 1 d .
H1 H 0.410(5) 0.303(10) 1.056(5) 0.005(17) Uiso 1 d .
N2 N 0.3939(6) 0.6011(13) 1.0854(5) 0.0381(19) Uani 1 d .
H2 H 0.420(6) 0.606(17) 1.143(6) 0.040 Uiso 1 d .
C3 C 0.4110(6) 0.7426(16) 1.0177(6) 0.036(2) Uani 1 d .
O3 O 0.4519(5) 0.9176(11) 1.0456(5) 0.0499(17) Uani 1 d .
C4 C 0.3698(6) 0.6876(14) 0.9010(6) 0.033(2) Uani 1 d .
O4 O 0.3979(4) 0.7919(10) 0.8369(4) 0.0458(17) Uani 1 d .
N5 N 0.3058(5) 0.5146(10) 0.8750(5) 0.0273(16) Uani 1 d .
C6 C 0.2600(7) 0.4500(18) 0.7659(6) 0.050(3) Uani 1 d .
H6A H 0.3139 0.4013 0.7360 0.060 Uiso 1 calc R
H6B H 0.2211 0.5662 0.7232 0.060 Uiso 1 calc R
S7 S 0.17235(17) 0.2332(4) 0.77449(17) 0.0418(7) Uani 1 d .
O7A O 0.1849(5) 0.0569(12) 0.7119(5) 0.061(2) Uani 1 d .
O7B O 0.0685(4) 0.3158(11) 0.7577(5) 0.058(2) Uani 1 d .
C8 C 0.2322(6) 0.1908(14) 0.9116(6) 0.035(2) Uani 1 d .
H8A H 0.1821 0.1307 0.9435 0.042 Uiso 1 calc R
H8B H 0.2919 0.0951 0.9241 0.042 Uiso 1 calc R
C8A C 0.2677(6) 0.4113(14) 0.9563(6) 0.030(2) Uani 1 d .
C9 C 0.1753(6) 0.5499(14) 0.9699(6) 0.0293(19) Uani 1 d .
O9A O 0.1302(4) 0.4488(10) 1.0324(4) 0.0422(15) Uani 1 d .
O9B O 0.1531(5) 0.7186(10) 0.9308(5) 0.0467(16) Uani 1 d .
C10 C 0.0454(6) 0.5576(16) 1.0564(7) 0.049(3) Uani 1 d .
H10A H 0.0716 0.6858 1.0949 0.073 Uiso 1 calc R
H10B H 0.0162 0.4667 1.0985 0.073 Uiso 1 calc R
H10C H -0.0084 0.5929 0.9917 0.073 Uiso 1 calc R
N11 N 0.2857(6) 0.8595(14) 0.5349(6) 0.038(2) Uani 1 d .
H11 H 0.296(8) 0.745(19) 0.517(8) 0.08(4) Uiso 1 d .
N12 N 0.3599(6) 0.9534(15) 0.6226(6) 0.040(2) Uani 1 d .
H12 H 0.366(13) 0.91(3) 0.669(12) 0.16(8) Uiso 1 d .
C13 C 0.4455(6) 1.0584(15) 0.6163(6) 0.037(2) Uani 1 d .
O13 O 0.5137(5) 1.1329(12) 0.6915(5) 0.061(2) Uani 1 d .
C14 C 0.4512(6) 1.0927(13) 0.5040(6) 0.0300(19) Uani 1 d .
O14 O 0.5360(5) 1.1323(11) 0.4916(5) 0.0493(17) Uani 1 d .
N15 N 0.3614(5) 1.0806(11) 0.4267(5) 0.0316(16) Uani 1 d .
C16 C 0.3589(6) 1.1003(16) 0.3166(5) 0.042(2) Uani 1 d .
H16A H 0.4039 0.9943 0.2990 0.051 Uiso 1 calc R
H16B H 0.3815 1.2410 0.3024 0.051 Uiso 1 calc R
S17 S 0.2244(2) 1.0563(5) 0.24426(18) 0.0596(9) Uani 1 d .
O17B O 0.2163(6) 0.9475(18) 0.1499(5) 0.096(3) Uani 1 d .
O17A O 0.1660(6) 1.2562(15) 0.2450(6) 0.087(3) Uani 1 d .
C18 C 0.2033(7) 0.8865(16) 0.3424(6) 0.046(2) Uani 1 d .
H18A H 0.1287 0.8724 0.3346 0.055 Uiso 1 calc R
H18B H 0.2332 0.7462 0.3404 0.055 Uiso 1 calc R
C18A C 0.2619(6) 1.0058(13) 0.4446(6) 0.031(2) Uani 1 d .
C19 C 0.2021(7) 1.2000(15) 0.4698(7) 0.041(2) Uani 1 d .
O19A O 0.0994(4) 1.1561(11) 0.4441(5) 0.0535(18) Uani 1 d .
O19B O 0.2445(6) 1.3595(12) 0.5040(6) 0.067(2) Uani 1 d .
C20 C 0.0340(8) 1.339(2) 0.4547(10) 0.085(4) Uani 1 d .
H20A H 0.0589 1.3935 0.5257 0.128 Uiso 1 calc R
H20B H -0.0381 1.2946 0.4394 0.128 Uiso 1 calc R
H20C H 0.0386 1.4492 0.4060 0.128 Uiso 1 calc R

loop_
_atom_site_aniso_label
_atom_site_aniso_U_11
_atom_site_aniso_U_22
_atom_site_aniso_U_33
_atom_site_aniso_U_23
_atom_site_aniso_U_13
_atom_site_aniso_U_12
N1 0.038(4) 0.026(4) 0.036(4) 0.002(3) 0.013(4) 0.008(4)
N2 0.048(5) 0.037(5) 0.028(4) 0.000(4) 0.011(4) 0.003(4)
C3 0.027(4) 0.031(5) 0.041(5) 0.004(5) -0.001(4) 0.005(5)
O3 0.056(4) 0.041(4) 0.055(4) -0.011(4) 0.020(3) -0.020(4)
C4 0.028(4) 0.036(6) 0.033(5) 0.005(4) 0.005(4) 0.008(4)
O4 0.049(4) 0.050(4) 0.040(4) 0.019(3) 0.015(3) -0.004(3)
N5 0.029(3) 0.024(4) 0.031(4) 0.002(3) 0.012(3) -0.003(3)
C6 0.054(6) 0.061(7) 0.033(5) -0.002(5) 0.009(4) -0.034(6)
S7 0.0348(13) 0.0477(17) 0.0431(13) -0.0138(13) 0.0122(11) -0.0045(13)
O7A 0.057(4) 0.062(5) 0.068(4) -0.038(4) 0.024(3) -0.005(4)
O7B 0.029(3) 0.078(5) 0.061(4) -0.006(4) 0.005(3) 0.004(4)
C8 0.028(4) 0.038(6) 0.042(5) -0.003(4) 0.014(4) -0.004(4)
C8A 0.027(4) 0.022(5) 0.044(5) 0.004(4) 0.015(4) 0.002(4)
C9 0.034(5) 0.029(5) 0.023(4) 0.002(4) 0.006(3) -0.009(4)
O9A 0.043(3) 0.034(4) 0.061(4) 0.011(3) 0.032(3) 0.009(3)
O9B 0.064(4) 0.016(3) 0.070(4) 0.011(3) 0.035(3) 0.006(3)
C10 0.035(5) 0.050(7) 0.075(6) 0.014(6) 0.038(5) 0.002(5)
N11 0.041(5) 0.035(5) 0.041(5) 0.000(4) 0.015(4) -0.003(4)
N12 0.050(5) 0.045(5) 0.024(4) -0.003(4) 0.009(4) -0.001(4)
C13 0.033(5) 0.041(6) 0.035(5) -0.004(5) 0.006(4) -0.010(5)
O13 0.070(4) 0.065(5) 0.031(3) 0.000(3) -0.008(3) -0.018(4)
C14 0.024(5) 0.022(5) 0.045(5) 0.000(4) 0.013(4) -0.007(4)
O14 0.042(4) 0.049(4) 0.058(4) -0.001(4) 0.017(3) -0.012(3)
N15 0.035(4) 0.030(4) 0.031(3) -0.007(4) 0.013(3) -0.005(3)
C16 0.057(6) 0.044(6) 0.026(4) 0.005(4) 0.014(4) -0.010(5)
S17 0.0608(16) 0.081(2) 0.0319(14) 0.0005(16) 0.0062(12) -0.0124(18)
O17B 0.097(6) 0.142(8) 0.045(4) -0.016(5) 0.014(4) -0.037(6)
O17A 0.091(6) 0.087(6) 0.080(5) 0.039(5) 0.023(5) 0.032(5)
C18 0.046(5) 0.043(6) 0.048(6) 0.002(5) 0.012(4) -0.015(5)
C18A 0.030(5) 0.025(5) 0.037(5) -0.008(4) 0.007(4) -0.005(4)
C19 0.043(6) 0.030(6) 0.047(5) 0.011(5) 0.012(5) 0.003(5)
O19A 0.032(3) 0.057(5) 0.070(4) 0.004(4) 0.014(3) 0.004(3)
O19B 0.063(5) 0.042(5) 0.105(6) -0.016(4) 0.037(4) -0.005(4)
C20 0.046(6) 0.086(9) 0.133(11) 0.039(8) 0.040(7) 0.039(7)

loop_
_atom_type_symbol
_atom_type_description
_atom_type_scat_dispersion_real
_atom_type_scat_dispersion_imag
_atom_type_scat_source
C C 0.0033 0.0016 'International Tables Vol C Tables 4.2.6.8 and 6.1.1.4'
H H 0.0000 0.0000 'International Tables Vol C Tables 4.2.6.8 and 6.1.1.4'
N N 0.0061 0.0033 'International Tables Vol C Tables 4.2.6.8 and 6.1.1.4'
O O 0.0106 0.0060 'International Tables Vol C Tables 4.2.6.8 and 6.1.1.4'
S S 0.1246 0.1234 'International Tables Vol C Tables 4.2.6.8 and 6.1.1.4'

loop_
_geom_angle_atom_site_label_1
_geom_angle_atom_site_label_2
_geom_angle_atom_site_label_3
_geom_angle
N2 N1 C8A 108.4(6)
C3 N2 N1 123.8(7)
O3 C3 N2 122.9(8)
O3 C3 C4 119.9(8)
N2 C3 C4 117.1(8)
O4 C4 N5 123.7(7)
O4 C4 C3 119.9(8)
N5 C4 C3 116.3(7)
C4 N5 C6 121.1(7)
C4 N5 C8A 119.7(7)
C6 N5 C8A 118.4(6)
N5 C6 S7 103.2(5)
O7A S7 O7B 118.2(4)
O7A S7 C8 112.8(4)
O7B S7 C8 108.9(4)
O7A S7 C6 110.6(4)
O7B S7 C6 109.2(5)
C8 S7 C6 94.7(4)
C8A C8 S7 104.6(6)
N1 C8A N5 110.9(6)
N1 C8A C8 110.5(6)
N5 C8A C8 104.4(6)
N1 C8A C9 110.5(6)
N5 C8A C9 107.5(6)
C8 C8A C9 112.9(7)
O9B C9 O9A 127.3(8)
O9B C9 C8A 123.4(7)
O9A C9 C8A 109.3(7)
C9 O9A C10 116.7(7)
N12 N11 C18A 109.6(7)
C13 N12 N11 123.3(7)
O13 C13 N12 124.8(8)
O13 C13 C14 119.8(7)
N12 C13 C14 115.3(7)
O14 C14 N15 124.4(7)
O14 C14 C13 119.1(7)
N15 C14 C13 116.4(7)
C14 N15 C16 120.8(6)
C14 N15 C18A 122.2(6)
C16 N15 C18A 116.0(6)
N15 C16 S17 103.8(5)
O17B S17 O17A 121.5(6)
O17B S17 C18 112.3(5)
O17A S17 C18 107.6(4)
O17B S17 C16 110.3(5)
O17A S17 C16 108.1(5)
C18 S17 C16 93.3(4)
C18A C18 S17 101.8(6)
N11 C18A N15 110.4(6)
N11 C18A C18 109.9(7)
N15 C18A C18 104.4(6)
N11 C18A C19 108.2(6)
N15 C18A C19 109.2(6)
C18 C18A C19 114.8(7)
O19B C19 O19A 127.6(9)
O19B C19 C18A 122.6(8)
O19A C19 C18A 109.8(8)
C19 O19A C20 113.9(8)

loop_
_geom_bond_atom_site_label_1
_geom_bond_atom_site_label_2
_geom_bond_distance
N1 N2 1.421(11)
N1 C8A 1.447(10)
N2 C3 1.332(11)
C3 O3 1.231(11)
C3 C4 1.516(11)
C4 O4 1.221(9)
C4 N5 1.357(10)
N5 C6 1.447(10)
N5 C8A 1.477(9)
C6 S7 1.819(9)
S7 O7A 1.424(7)
S7 O7B 1.430(6)
S7 C8 1.769(8)
C8 C8A 1.522(12)
C8A C9 1.562(11)
C9 O9B 1.176(9)
C9 O9A 1.326(9)
O9A C10 1.438(10)
N11 N12 1.405(11)
N11 C18A 1.466(11)
N12 C13 1.342(11)
C13 O13 1.218(9)
C13 C14 1.532(11)
C14 O14 1.216(8)
C14 N15 1.317(10)
N15 C16 1.458(9)
N15 C18A 1.492(9)
C16 S17 1.776(8)
S17 O17B 1.401(8)
S17 O17A 1.478(9)
S17 C18 1.772(9)
C18 C18A 1.536(11)
C18A C19 1.547(11)
C19 O19B 1.170(11)
C19 O19A 1.334(10)
O19A C20 1.475(12)
